data_7158304
loop_
_publ_author_name
'Rithchumpon, Puracheth'
'Intakaew, Neeranuth'
'Khamto, Nopawit'
'Yimklan, Saranpong'
'Nimmanpipug, Piyarat'
'Thavornyutikarn, Praput'
'Meepowpan, Puttinan'

_publ_section_title
;
 Synthesis and application of methyl itaconate-anthracene adducts in
 configuration assignment of chiral secondary alcohols by <sup>1</sup>H
 NMR.
;
_journal_issue 41
_journal_name_full 'Organic &amp; biomolecular chemistry'
_journal_page_first 8955
_journal_page_last 8967
_journal_paper_doi 10.1039/d1ob01387d
_journal_volume 19
_journal_year 2021
_chemical_absolute_configuration rm
_chemical_formula_moiety 'C24 H26 O4'
_chemical_formula_sum 'C24 H26 O4'
_chemical_formula_weight 378.45
_space_group_crystal_system orthorhombic
_space_group_IT_number 19
_space_group_name_Hall 'P 2ac 2ab'
_space_group_name_H-M_alt 'P 21 21 21'
_atom_sites_solution_hydrogens geom
_atom_sites_solution_primary dual
_audit_creation_date 2019-07-01
_audit_creation_method
;
Olex2 1.2
(compiled 2018.05.29 svn.r3508 for OlexSys, GUI svn.r5506)
;
_audit_update_record
;
2021-07-03 deposited with the CCDC.	2021-09-16 downloaded from the CCDC.
;
_cell_angle_alpha 90
_cell_angle_beta 90
_cell_angle_gamma 90
_cell_formula_units_Z 4
_cell_length_a 10.0659(2)
_cell_length_b 10.1740(3)
_cell_length_c 20.3251(5)
_cell_measurement_reflns_used 12369
_cell_measurement_temperature 293(2)
_cell_measurement_theta_max 25.4620
_cell_measurement_theta_min 2.2210
_cell_volume 2081.50(9)
_computing_cell_refinement 'CrysAlisPro 1.171.39.46 (Rigaku OD, 2018)'
_computing_data_collection 'CrysAlisPro 1.171.39.46 (Rigaku OD, 2018)'
_computing_data_reduction 'CrysAlisPro 1.171.39.46 (Rigaku OD, 2018)'
_computing_molecular_graphics 'Olex2 (Dolomanov et al., 2009)'
_computing_publication_material 'Olex2 (Dolomanov et al., 2009)'
_computing_structure_refinement 'ShelXL (Sheldrick, 2015)'
_computing_structure_solution 'ShelXT (Sheldrick, 2015)'
_diffrn_ambient_temperature 293(2)
_diffrn_detector 'CCD plate'
_diffrn_detector_type HyPix3000
_diffrn_measured_fraction_theta_full 0.977
_diffrn_measured_fraction_theta_max 0.937
_diffrn_measurement_details
;
List of Runs (angles in degrees, time in seconds):

  # Type    Start    End  Width  t~exp~   \w     \q     \k     \f   Frames
#--------------------------------------------------------------------------
  1  \w    -49.00  10.00   0.50    6.10    --   -9.67 110.00 -41.00  118
  2  \w    -50.00   8.00   0.50    6.10    --   -9.67 112.00-134.00  116
  3  \w      0.00  80.00   0.50    6.10    --   10.38  21.00 131.00  160
  4  \w      3.00  59.00   0.50    6.10    --   10.38-125.00  90.00  112
  5  \w      3.00  59.00   0.50    6.10    --   10.38-125.00 -60.00  112
  6  \w    -15.00  75.00   0.50    6.10    --   10.38  77.00-120.00  180
  7  \w    -54.00  23.00   0.50    6.10    --   10.38 -37.00 -60.00  154
  8  \w    -15.00  37.00   0.50    6.10    --   10.38  77.00   0.00  104
  9  \w    -60.00  23.00   0.50    6.10    --   10.38 -19.00 120.00  166
;
_diffrn_measurement_device 'four-circle diffractometer'
_diffrn_measurement_device_type 'SuperNova, Single source at offset/far, HyPix3000'
_diffrn_measurement_method '\w scans'
_diffrn_orient_matrix_type 'CrysAlisPro convention (1999,Acta A55,543-557)'
_diffrn_orient_matrix_UB_11 0.0131667000
_diffrn_orient_matrix_UB_12 0.0017875000
_diffrn_orient_matrix_UB_13 -0.0342644000
_diffrn_orient_matrix_UB_21 0.0147782000
_diffrn_orient_matrix_UB_22 -0.0681661000
_diffrn_orient_matrix_UB_23 0.0005041000
_diffrn_orient_matrix_UB_31 -0.0676371000
_diffrn_orient_matrix_UB_32 -0.0145566000
_diffrn_orient_matrix_UB_33 -0.0065533000
_diffrn_radiation_monochromator mirror
_diffrn_radiation_probe x-ray
_diffrn_radiation_type MoK\a
_diffrn_radiation_wavelength 0.71073
_diffrn_reflns_av_R_equivalents 0.0391
_diffrn_reflns_av_unetI/netI 0.0354
_diffrn_reflns_Laue_measured_fraction_full 0.977
_diffrn_reflns_Laue_measured_fraction_max 0.937
_diffrn_reflns_limit_h_max 12
_diffrn_reflns_limit_h_min -12
_diffrn_reflns_limit_k_max 12
_diffrn_reflns_limit_k_min -12
_diffrn_reflns_limit_l_max 26
_diffrn_reflns_limit_l_min -25
_diffrn_reflns_number 23193
_diffrn_reflns_point_group_measured_fraction_full 0.981
_diffrn_reflns_point_group_measured_fraction_max 0.928
_diffrn_reflns_theta_full 25.242
_diffrn_reflns_theta_max 27.443
_diffrn_reflns_theta_min 2.239
_diffrn_source 'micro-focus sealed X-ray tube'
_diffrn_source_type 'SuperNova (Mo) X-ray Source'
_exptl_absorpt_coefficient_mu 0.081
_exptl_absorpt_correction_T_max 1.00000
_exptl_absorpt_correction_T_min 0.48863
_exptl_absorpt_correction_type multi-scan
_exptl_absorpt_process_details
;
CrysAlisPro 1.171.39.46 (Rigaku Oxford Diffraction, 2018)
Empirical absorption correction using spherical harmonics,
 implemented in SCALE3 ABSPACK scaling algorithm.
;
_exptl_crystal_colour 'clear light colourless'
_exptl_crystal_colour_lustre clear
_exptl_crystal_colour_modifier light
_exptl_crystal_colour_primary colourless
_exptl_crystal_density_diffrn 1.208
_exptl_crystal_description block
_exptl_crystal_F_000 808
_exptl_crystal_size_max 0.5
_exptl_crystal_size_mid 0.4
_exptl_crystal_size_min 0.3
_refine_diff_density_max 0.304
_refine_diff_density_min -0.191
_refine_diff_density_rms 0.039
_refine_ls_abs_structure_details
;
 Flack x determined using 1087 quotients [(I+)-(I-)]/[(I+)+(I-)]
 (Parsons, Flack and Wagner, Acta Cryst. B69 (2013) 249-259).
;
_refine_ls_abs_structure_Flack 0.3(5)
_refine_ls_extinction_coef 0.013(3)
_refine_ls_extinction_expression Fc^*^=kFc[1+0.001xFc^2^\l^3^/sin(2\q)]^-1/4^
_refine_ls_extinction_method 'SHELXL-2018/3 (Sheldrick 2018)'
_refine_ls_goodness_of_fit_ref 1.059
_refine_ls_hydrogen_treatment constr
_refine_ls_matrix_type full
_refine_ls_number_parameters 257
_refine_ls_number_reflns 4427
_refine_ls_number_restraints 0
_refine_ls_restrained_S_all 1.059
_refine_ls_R_factor_all 0.0720
_refine_ls_R_factor_gt 0.0506
_refine_ls_shift/su_max 0.000
_refine_ls_shift/su_mean 0.000
_refine_ls_structure_factor_coef Fsqd
_refine_ls_weighting_details 'w=1/[\s^2^(Fo^2^)+(0.0722P)^2^+0.1176P] where P=(Fo^2^+2Fc^2^)/3'
_refine_ls_weighting_scheme calc
_refine_ls_wR_factor_gt 0.1279
_refine_ls_wR_factor_ref 0.1412
_reflns_Friedel_coverage 0.743
_reflns_Friedel_fraction_full 0.986
_reflns_Friedel_fraction_max 0.918
_reflns_number_gt 3228
_reflns_number_total 4427
_reflns_threshold_expression 'I > 2\s(I)'
_cod_data_source_file d1ob01387d2.cif
_cod_data_source_block pm01as210619r1
_cod_depositor_comments 'Adding full bibliography for 7158301--7158304.cif.'
_cod_database_code 7158304
_shelx_shelxl_version_number 2018/3
_chemical_oxdiff_formula 'C H O '
_shelx_space_group_comment
;
The symmetry employed for this shelxl refinement is uniquely defined
by the following loop, which should always be used as a source of
symmetry information in preference to the above space-group names.
They are only intended as comments.
;
_shelx_estimated_absorpt_t_max 0.976
_shelx_estimated_absorpt_t_min 0.961
_reflns_odcompleteness_completeness 99.96
_reflns_odcompleteness_iscentric 1
_reflns_odcompleteness_theta 26.32
_olex2_refinement_description
;
1. Fixed Uiso
 At 1.2 times of:
  All C(H) groups, All C(H,H) groups
 At 1.5 times of:
  All C(H,H,H) groups
2.a Ternary CH refined with riding coordinates:
 C9(H9), C10(H10), C1'(H1')
2.b Secondary CH2 refined with riding coordinates:
 C13(H13A,H13B), C12(H12A,H12B), C3'(H3'A,H3'B)
2.c Aromatic/amide H refined with riding coordinates:
 C4(H4), C1(H1), C8(H8), C5(H5), C3(H3), C2(H2), C7(H7), C6(H6)
2.d Idealised Me refined as rotating group:
 C15(H15A,H15B,H15C), C2'(H2'A,H2'B,H2'C), C4'(H4'A,H4'B,H4'C)
;
_olex2_submission_special_instructions 'No special instructions were received'
_oxdiff_exptl_absorpt_empirical_details
;
Empirical correction (ABSPACK) includes:
- Absorption correction using spherical harmonics
- Frame scaling
;
_oxdiff_exptl_absorpt_empirical_full_max 1.888
_oxdiff_exptl_absorpt_empirical_full_min 0.519

loop_
_space_group_symop_operation_xyz
'x, y, z'
'-x+1/2, -y, z+1/2'
'-x, y+1/2, -z+1/2'
'x+1/2, -y+1/2, -z'

loop_
_atom_site_label
_atom_site_type_symbol
_atom_site_fract_x
_atom_site_fract_y
_atom_site_fract_z
_atom_site_U_iso_or_equiv
_atom_site_adp_type
_atom_site_occupancy
_atom_site_site_symmetry_order
_atom_site_calc_flag
_atom_site_refinement_flags_posn
_atom_site_refinement_flags_adp
_atom_site_refinement_flags_occupancy
_atom_site_disorder_assembly
_atom_site_disorder_group
O2 O 0.93078(19) 0.4478(2) 0.45716(11) 0.0640(6) Uani 1 1 d . . . . .
O4 O 0.6478(2) 0.5110(2) 0.65960(10) 0.0600(6) Uani 1 1 d . . . . .
O3 O 0.6662(2) 0.3070(3) 0.62005(11) 0.0701(7) Uani 1 1 d . . . . .
O1 O 0.8929(2) 0.5062(3) 0.56043(12) 0.0821(8) Uani 1 1 d . . . . .
C14 C 0.8533(3) 0.4656(3) 0.50935(14) 0.0480(7) Uani 1 1 d . . . . .
C16 C 0.6463(3) 0.4230(3) 0.61169(14) 0.0478(7) Uani 1 1 d . . . . .
C11 C 0.6100(2) 0.4769(3) 0.54421(13) 0.0429(6) Uani 1 1 d . . . . .
C1A C 0.4343(2) 0.4642(3) 0.45833(14) 0.0462(7) Uani 1 1 d . . . . .
C4A C 0.4230(3) 0.6013(3) 0.45564(14) 0.0487(7) Uani 1 1 d . . . . .
C8A C 0.3705(3) 0.4678(4) 0.57327(13) 0.0503(7) Uani 1 1 d . . . . .
C9 C 0.4511(3) 0.6662(3) 0.52086(14) 0.0509(7) Uani 1 1 d . . . . .
H9 H 0.439274 0.761673 0.518564 0.061 Uiso 1 1 calc R . . . .
C13 C 0.7126(3) 0.4243(3) 0.49509(15) 0.0516(7) Uani 1 1 d . . . . .
H13A H 0.708351 0.329082 0.494977 0.062 Uiso 1 1 calc R . . . .
H13B H 0.688794 0.454453 0.451370 0.062 Uiso 1 1 calc R . . . .
C5A C 0.3580(3) 0.6042(3) 0.57062(14) 0.0530(8) Uani 1 1 d . . . . .
C12 C 0.5946(3) 0.6287(3) 0.54085(16) 0.0494(7) Uani 1 1 d . . . . .
H12A H 0.615134 0.666643 0.583445 0.059 Uiso 1 1 calc R . . . .
H12B H 0.656763 0.664210 0.508983 0.059 Uiso 1 1 calc R . . . .
C4 C 0.3890(3) 0.6624(4) 0.39751(15) 0.0611(9) Uani 1 1 d . . . . .
H4 H 0.382366 0.753426 0.395327 0.073 Uiso 1 1 calc R . . . .
C10 C 0.4713(3) 0.4138(3) 0.52598(14) 0.0454(7) Uani 1 1 d . . . . .
H10 H 0.474430 0.317541 0.527263 0.054 Uiso 1 1 calc R . . . .
C1 C 0.4125(3) 0.3893(4) 0.40258(15) 0.0601(9) Uani 1 1 d . . . . .
H1 H 0.422270 0.298387 0.403808 0.072 Uiso 1 1 calc R . . . .
C8 C 0.2910(3) 0.3944(4) 0.61578(15) 0.0649(9) Uani 1 1 d . . . . .
H8 H 0.300455 0.303680 0.618612 0.078 Uiso 1 1 calc R . . . .
C5 C 0.2660(4) 0.6677(5) 0.61007(16) 0.0725(11) Uani 1 1 d . . . . .
H5 H 0.258565 0.758763 0.609157 0.087 Uiso 1 1 calc R . . . .
C3 C 0.3647(4) 0.5859(5) 0.34230(17) 0.0742(10) Uani 1 1 d . . . . .
H3 H 0.340425 0.626376 0.303066 0.089 Uiso 1 1 calc R . . . .
C2 C 0.3758(3) 0.4524(5) 0.34460(17) 0.0727(10) Uani 1 1 d . . . . .
H2 H 0.358590 0.403028 0.307042 0.087 Uiso 1 1 calc R . . . .
C15 C 1.0717(3) 0.4744(4) 0.4661(2) 0.0735(10) Uani 1 1 d . . . . .
H15A H 1.122576 0.417101 0.438339 0.110 Uiso 1 1 calc GR . . . .
H15B H 1.095442 0.459463 0.511269 0.110 Uiso 1 1 calc GR . . . .
H15C H 1.089929 0.564156 0.454743 0.110 Uiso 1 1 calc GR . . . .
C7 C 0.1974(4) 0.4599(6) 0.65380(17) 0.0834(12) Uani 1 1 d . . . . .
H7 H 0.142100 0.412154 0.681607 0.100 Uiso 1 1 calc R . . . .
C6 C 0.1853(4) 0.5936(6) 0.65089(18) 0.0867(13) Uani 1 1 d . . . . .
H6 H 0.121945 0.635413 0.676757 0.104 Uiso 1 1 calc R . . . .
C1' C 0.6848(4) 0.4651(4) 0.72605(16) 0.0734(10) Uani 1 1 d . . . . .
H1' H 0.651617 0.375696 0.733219 0.088 Uiso 1 1 calc R . . . .
C3' C 0.6198(7) 0.5583(8) 0.7731(2) 0.145(2) Uani 1 1 d . . . . .
H3'A H 0.648126 0.535676 0.817281 0.174 Uiso 1 1 calc R . . . .
H3'B H 0.652292 0.646130 0.763871 0.174 Uiso 1 1 calc R . . . .
C2' C 0.8343(5) 0.4672(8) 0.7311(3) 0.147(2) Uani 1 1 d . . . . .
H2'A H 0.871898 0.422441 0.693913 0.221 Uiso 1 1 calc GR . . . .
H2'B H 0.861336 0.424013 0.770861 0.221 Uiso 1 1 calc GR . . . .
H2'C H 0.864765 0.556649 0.731642 0.221 Uiso 1 1 calc GR . . . .
C4' C 0.4807(7) 0.5616(11) 0.7722(3) 0.196(4) Uani 1 1 d . . . . .
H4'A H 0.450906 0.598993 0.731372 0.294 Uiso 1 1 calc GR . . . .
H4'B H 0.449169 0.614259 0.808117 0.294 Uiso 1 1 calc GR . . . .
H4'C H 0.446614 0.473879 0.776341 0.294 Uiso 1 1 calc GR . . . .

loop_
_atom_site_aniso_label
_atom_site_aniso_U_11
_atom_site_aniso_U_22
_atom_site_aniso_U_33
_atom_site_aniso_U_23
_atom_site_aniso_U_13
_atom_site_aniso_U_12
O2 0.0387(10) 0.0857(16) 0.0675(14) -0.0099(12) 0.0106(9) -0.0005(10)
O4 0.0652(13) 0.0651(14) 0.0496(11) -0.0038(11) -0.0032(10) 0.0096(10)
O3 0.0779(16) 0.0610(15) 0.0714(15) 0.0045(12) -0.0069(12) 0.0121(13)
O1 0.0471(12) 0.129(2) 0.0703(16) -0.0281(15) 0.0014(11) -0.0141(13)
C14 0.0363(13) 0.0527(16) 0.0549(17) -0.0008(14) 0.0022(12) 0.0030(13)
C16 0.0363(13) 0.0521(19) 0.0551(17) -0.0013(14) 0.0027(12) 0.0040(12)
C11 0.0314(12) 0.0482(16) 0.0491(15) -0.0034(13) 0.0010(10) -0.0010(11)
C1A 0.0300(12) 0.0571(18) 0.0514(16) -0.0030(14) 0.0029(11) -0.0073(12)
C4A 0.0346(13) 0.066(2) 0.0455(16) 0.0045(14) 0.0037(12) -0.0018(13)
C8A 0.0310(13) 0.075(2) 0.0446(15) 0.0044(15) -0.0045(11) -0.0028(13)
C9 0.0509(17) 0.0505(18) 0.0513(17) 0.0002(14) -0.0025(13) 0.0058(13)
C13 0.0398(14) 0.061(2) 0.0544(17) -0.0085(14) 0.0049(12) -0.0046(13)
C5A 0.0413(16) 0.073(2) 0.0451(16) -0.0011(15) -0.0048(12) 0.0096(14)
C12 0.0446(15) 0.0462(17) 0.0574(17) 0.0008(14) -0.0033(13) -0.0026(12)
C4 0.0534(18) 0.075(2) 0.055(2) 0.0085(17) 0.0026(15) 0.0020(16)
C10 0.0370(13) 0.0446(16) 0.0546(16) -0.0020(13) -0.0009(12) -0.0066(11)
C1 0.0472(17) 0.074(2) 0.059(2) -0.0121(17) 0.0058(14) -0.0135(15)
C8 0.0476(17) 0.098(3) 0.0493(17) 0.0089(17) -0.0010(14) -0.0118(17)
C5 0.062(2) 0.101(3) 0.0541(19) -0.0066(19) -0.0034(16) 0.030(2)
C3 0.068(2) 0.109(3) 0.0451(18) 0.008(2) -0.0018(16) -0.004(2)
C2 0.062(2) 0.107(3) 0.0494(19) -0.012(2) 0.0009(15) -0.011(2)
C15 0.0361(15) 0.086(2) 0.098(3) -0.004(2) 0.0137(16) -0.0029(16)
C7 0.0509(19) 0.149(4) 0.0506(19) 0.019(2) 0.0086(15) -0.001(3)
C6 0.058(2) 0.150(4) 0.052(2) -0.002(2) 0.0099(17) 0.028(3)
C1' 0.076(2) 0.096(3) 0.0484(17) 0.0013(18) -0.0008(16) 0.011(2)
C3' 0.152(6) 0.224(7) 0.059(2) -0.016(4) -0.003(3) 0.047(5)
C2' 0.092(4) 0.250(7) 0.100(3) 0.014(4) -0.039(3) 0.001(5)
C4' 0.114(5) 0.375(12) 0.100(4) -0.049(6) 0.006(4) 0.078(7)

loop_
_atom_type_symbol
_atom_type_description
_atom_type_scat_dispersion_real
_atom_type_scat_dispersion_imag
_atom_type_scat_source
C C 0.0033 0.0016 'International Tables Vol C Tables 4.2.6.8 and 6.1.1.4'
H H 0.0000 0.0000 'International Tables Vol C Tables 4.2.6.8 and 6.1.1.4'
O O 0.0106 0.0060 'International Tables Vol C Tables 4.2.6.8 and 6.1.1.4'

loop_
_geom_angle_atom_site_label_1
_geom_angle_atom_site_label_2
_geom_angle_atom_site_label_3
_geom_angle
_geom_angle_site_symmetry_1
_geom_angle_site_symmetry_3
_geom_angle_publ_flag
C14 O2 C15 116.5(3) . . ?
C16 O4 C1' 117.5(3) . . ?
O2 C14 C13 111.1(3) . . ?
O1 C14 O2 123.3(3) . . ?
O1 C14 C13 125.6(3) . . ?
O4 C16 C11 115.0(3) . . ?
O3 C16 O4 123.7(3) . . ?
O3 C16 C11 121.2(3) . . ?
C16 C11 C13 107.5(2) . . ?
C16 C11 C12 114.9(2) . . ?
C16 C11 C10 106.1(2) . . ?
C13 C11 C12 112.7(2) . . ?
C13 C11 C10 107.5(2) . . ?
C12 C11 C10 107.8(2) . . ?
C4A C1A C10 113.1(2) . . ?
C1 C1A C4A 120.3(3) . . ?
C1 C1A C10 126.6(3) . . ?
C1A C4A C9 112.7(3) . . ?
C4 C4A C1A 120.2(3) . . ?
C4 C4A C9 127.1(3) . . ?
C5A C8A C10 113.6(3) . . ?
C8 C8A C5A 120.3(3) . . ?
C8 C8A C10 126.0(3) . . ?
C4A C9 C5A 106.8(2) . . ?
C4A C9 C12 107.3(2) . . ?
C5A C9 C12 107.4(2) . . ?
C14 C13 C11 114.3(2) . . ?
C8A C5A C9 112.6(3) . . ?
C5 C5A C8A 120.1(3) . . ?
C5 C5A C9 127.3(3) . . ?
C9 C12 C11 110.4(2) . . ?
C4A C4 C3 119.0(4) . . ?
C1A C10 C11 107.0(2) . . ?
C8A C10 C11 107.4(2) . . ?
C8A C10 C1A 106.9(2) . . ?
C1A C1 C2 118.8(3) . . ?
C7 C8 C8A 118.5(4) . . ?
C6 C5 C5A 119.0(4) . . ?
C2 C3 C4 121.1(4) . . ?
C3 C2 C1 120.7(3) . . ?
C6 C7 C8 120.9(4) . . ?
C7 C6 C5 121.1(4) . . ?
O4 C1' C3' 105.9(4) . . ?
O4 C1' C2' 108.0(4) . . ?
C3' C1' C2' 112.6(5) . . ?
C4' C3' C1' 116.3(6) . . ?

loop_
_geom_bond_atom_site_label_1
_geom_bond_atom_site_label_2
_geom_bond_distance
_geom_bond_site_symmetry_2
_geom_bond_publ_flag
O2 C14 1.329(3) . ?
O2 C15 1.455(4) . ?
O4 C16 1.323(3) . ?
O4 C1' 1.477(4) . ?
O3 C16 1.209(4) . ?
O1 C14 1.186(3) . ?
C14 C13 1.505(4) . ?
C16 C11 1.521(4) . ?
C11 C13 1.532(4) . ?
C11 C12 1.554(4) . ?
C11 C10 1.581(4) . ?
C1A C4A 1.401(4) . ?
C1A C10 1.514(4) . ?
C1A C1 1.383(4) . ?
C4A C9 1.507(4) . ?
C4A C4 1.378(4) . ?
C8A C5A 1.394(5) . ?
C8A C10 1.502(4) . ?
C8A C8 1.394(4) . ?
C9 C5A 1.516(4) . ?
C9 C12 1.549(4) . ?
C5A C5 1.385(5) . ?
C4 C3 1.387(5) . ?
C1 C2 1.392(5) . ?
C8 C7 1.389(5) . ?
C5 C6 1.384(6) . ?
C3 C2 1.364(6) . ?
C7 C6 1.366(6) . ?
C1' C3' 1.497(7) . ?
C1' C2' 1.508(7) . ?
C3' C4' 1.401(9) . ?
